data_7120603
loop_
_publ_author_name
'Lindsay, Vincent'
'Murphy, Rebecca'
'Sarpong, Richmond'

_publ_section_title
;
 Effect of protic additives in Cu-catalysed asymmetric Diels-Alder
 cycloadditions of doubly activated dienophiles: towards the synthesis of
 magellanine-type Lycopodium alkaloids
;
_journal_name_full 'Chem. Commun.'
_journal_paper_doi 10.1039/C7CC06367A
_journal_year 2017
_chemical_absolute_configuration ad
_chemical_formula_sum 'C16 H15 N O3'
_chemical_formula_weight 269.29
_chemical_name_common RMXIII-128B1
_chemical_name_systematic
; 
 sarpong62 
;
_space_group.centring_type P

_space_group_crystal_system orthorhombic
_space_group_IT_number 19
_space_group_name_Hall 'P 2ac 2ab'
_space_group_name_H-M_alt 'P 21 21 21'
_symmetry_space_group_name_Hall 'P 2ac 2ab'
_symmetry_space_group_name_H-M 'P 21 21 21'
_atom_sites_solution_hydrogens geom
_atom_sites_solution_primary iterative
_atom_sites_solution_secondary difmap
_audit_creation_method SHELXL-2013
_audit_update_record
;
2017-08-14 deposited with the CCDC.
2017-08-29 downloaded from the CCDC.
;
_cell_angle_alpha 90
_cell_angle_beta 90
_cell_angle_gamma 90
_cell_formula_units_Z 4
_cell_length_a 6.3718(4)
_cell_length_b 11.6995(7)
_cell_length_c 17.3017(10)
_cell_measurement_reflns_used 9987
_cell_measurement_temperature 100(2)
_cell_measurement_theta_max 68.24
_cell_measurement_theta_min 2.55
_cell_volume 1289.79(13)
_computing_cell_refinement 'Bruker SAINT'
_computing_data_collection 'Bruker APEX2'
_computing_data_reduction 'Bruker SAINT'
_computing_molecular_graphics ORTEP-32
_computing_publication_material WinGX
_computing_structure_refinement SHELXL-2013
_computing_structure_solution SHELXT
_diffrn_ambient_temperature 100(2)
_diffrn_detector_area_resol_mean 8.366
_diffrn_measured_fraction_theta_full 1.000
_diffrn_measured_fraction_theta_max 0.998
_diffrn_measurement_device_type 'Bruker APEX-II CCD'
_diffrn_measurement_method 'phi and omega scans'
_diffrn_radiation_type CuK\a
_diffrn_radiation_wavelength 1.54178
_diffrn_reflns_av_R_equivalents 0.0153
_diffrn_reflns_av_unetI/netI 0.0089
_diffrn_reflns_Laue_measured_fraction_full 1.000
_diffrn_reflns_Laue_measured_fraction_max 0.998
_diffrn_reflns_limit_h_max 7
_diffrn_reflns_limit_h_min -7
_diffrn_reflns_limit_k_max 10
_diffrn_reflns_limit_k_min -13
_diffrn_reflns_limit_l_max 20
_diffrn_reflns_limit_l_min -20
_diffrn_reflns_number 15734
_diffrn_reflns_point_group_measured_fraction_full 1.000
_diffrn_reflns_point_group_measured_fraction_max 0.999
_diffrn_reflns_theta_full 67.000
_diffrn_reflns_theta_max 68.230
_diffrn_reflns_theta_min 4.562
_diffrn_source 'microfocus rotating anode'
_exptl_absorpt_coefficient_mu 0.786
_exptl_absorpt_correction_T_max 0.929
_exptl_absorpt_correction_T_min 0.880
_exptl_absorpt_correction_type multi-scan
_exptl_absorpt_process_details SADABS
_exptl_crystal_colour colorless
_exptl_crystal_density_diffrn 1.387
_exptl_crystal_description plate
_exptl_crystal_F_000 568
_exptl_crystal_size_max 0.060
_exptl_crystal_size_mid 0.040
_exptl_crystal_size_min 0.020
_refine_diff_density_max 0.210
_refine_diff_density_min -0.132
_refine_diff_density_rms 0.037
_refine_ls_abs_structure_details
; 
 Refined as an inversion twin. 
;
_refine_ls_abs_structure_Flack 0.5(3)
_refine_ls_extinction_method none
_refine_ls_goodness_of_fit_ref 1.114
_refine_ls_hydrogen_treatment constr
_refine_ls_matrix_type full
_refine_ls_number_parameters 183
_refine_ls_number_reflns 2352
_refine_ls_number_restraints 0
_refine_ls_restrained_S_all 1.114
_refine_ls_R_factor_all 0.0308
_refine_ls_R_factor_gt 0.0307
_refine_ls_shift/su_max 0.000
_refine_ls_shift/su_mean 0.000
_refine_ls_structure_factor_coef Fsqd
_refine_ls_weighting_details 'w=1/[\s^2^(Fo^2^)+(0.0409P)^2^+0.4273P] where P=(Fo^2^+2Fc^2^)/3'
_refine_ls_weighting_scheme calc
_refine_ls_wR_factor_gt 0.0820
_refine_ls_wR_factor_ref 0.0821
_reflns_Friedel_coverage 0.700
_reflns_Friedel_fraction_full 1.000
_reflns_Friedel_fraction_max 1.000
_reflns_number_gt 2341
_reflns_number_total 2352
_reflns_threshold_expression 'I > 2\s(I)'
_cod_data_source_file c7cc06367a2.cif
_cod_data_source_block sarpong62
_cod_depositor_comments
;
The following automatic conversions were performed:

'_space_group.centring_type' value 'primitive' was replaced with the
value 'P' as specified in the replacement file
'/home/antanas/src/cod-tools/trunk/data/replacement-values/replacement_values.lst'.

Automatic conversion script
Id: cif_fix_values 5642 2017-10-24 12:04:52Z antanas 
;
_cod_database_code 7120603
_shelx_space_group_comment
; 
The symmetry employed for this shelxl refinement is uniquely defined 
by the following loop, which should always be used as a source of 
symmetry information in preference to the above space-group names. 
They are only intended as comments. 
;
_shelx_estimated_absorpt_t_min 0.954
_shelx_estimated_absorpt_t_max 0.984
_shelxl_version_number 2013-4

loop_
_space_group_symop_operation_xyz
'x, y, z'
'-x+1/2, -y, z+1/2'
'-x, y+1/2, -z+1/2'
'x+1/2, -y+1/2, -z'

loop_
_atom_site_label
_atom_site_type_symbol
_atom_site_fract_x
_atom_site_fract_y
_atom_site_fract_z
_atom_site_U_iso_or_equiv
_atom_site_adp_type
_atom_site_occupancy
_atom_site_site_symmetry_order
_atom_site_calc_flag
_atom_site_refinement_flags_posn
_atom_site_refinement_flags_adp
C1 C 0.9554(3) 0.11845(18) 0.21280(12) 0.0219(4) Uani 1 1 d . .
C2 C 1.1249(4) 0.19488(18) 0.24700(12) 0.0251(5) Uani 1 1 d . .
H2A H 1.2691 0.1866 0.2265 0.030 Uiso 1 1 calc R U
H2B H 1.0851 0.2741 0.2607 0.030 Uiso 1 1 calc R U
C3 C 1.0426(3) 0.10106(18) 0.29675(12) 0.0228(5) Uani 1 1 d . .
C4 C 1.1814(3) 0.00025(18) 0.31115(12) 0.0246(5) Uani 1 1 d . .
C5 C 1.1113(4) -0.07968(18) 0.37107(12) 0.0260(5) Uani 1 1 d . .
H5 H 1.2073 -0.1351 0.3900 0.031 Uiso 1 1 calc R U
C6 C 0.9161(4) -0.07708(18) 0.39997(12) 0.0264(5) Uani 1 1 d . .
C7 C 0.7626(4) 0.01322(19) 0.37571(12) 0.0263(5) Uani 1 1 d . .
H7A H 0.6636 0.0272 0.4188 0.032 Uiso 1 1 calc R U
H7B H 0.6803 -0.0157 0.3313 0.032 Uiso 1 1 calc R U
C8 C 0.8647(4) 0.12643(18) 0.35294(12) 0.0244(5) Uani 1 1 d . .
H8 H 0.9187 0.1673 0.3996 0.029 Uiso 1 1 calc R U
C9 C 0.7117(4) 0.20204(19) 0.30801(12) 0.0264(5) Uani 1 1 d . .
H9A H 0.5655 0.1880 0.3249 0.032 Uiso 1 1 calc R U
H9B H 0.7450 0.2839 0.3157 0.032 Uiso 1 1 calc R U
C10 C 0.7407(3) 0.16820(17) 0.22347(12) 0.0223(4) Uani 1 1 d . .
C11 C 0.9944(3) 0.03733(18) 0.14848(12) 0.0220(4) Uani 1 1 d . .
C12 C 1.1837(3) 0.03191(19) 0.10817(12) 0.0260(5) Uani 1 1 d . .
H12 H 1.2954 0.0820 0.1216 0.031 Uiso 1 1 calc R U
C13 C 1.2096(4) -0.0454(2) 0.04916(12) 0.0295(5) Uani 1 1 d . .
H13 H 1.3401 -0.0488 0.0227 0.035 Uiso 1 1 calc R U
C14 C 0.8687(4) -0.11611(19) 0.06732(13) 0.0292(5) Uani 1 1 d . .
H14 H 0.7602 -0.1679 0.0535 0.035 Uiso 1 1 calc R U
C15 C 0.8381(4) -0.04039(18) 0.12731(12) 0.0247(5) Uani 1 1 d . .
H15 H 0.7089 -0.0410 0.1547 0.030 Uiso 1 1 calc R U
C16 C 0.8353(4) -0.1659(2) 0.45444(13) 0.0348(6) Uani 1 1 d . .
H16A H 0.9398 -0.2267 0.4601 0.052 Uiso 1 1 calc R U
H16B H 0.7046 -0.1982 0.4340 0.052 Uiso 1 1 calc R U
H16C H 0.8083 -0.1310 0.5050 0.052 Uiso 1 1 calc R U
N1 N 1.0527(3) -0.11714(16) 0.02794(10) 0.0305(5) Uani 1 1 d . .
O1 O 1.3393(2) -0.01598(13) 0.27316(9) 0.0291(4) Uani 1 1 d . .
O2 O 0.6125(2) 0.17868(12) 0.17229(8) 0.0256(3) Uani 1 1 d . .
O3 O 1.0760(3) -0.18635(15) -0.03077(10) 0.0438(5) Uani 1 1 d . .

loop_
_atom_site_aniso_label
_atom_site_aniso_U_11
_atom_site_aniso_U_22
_atom_site_aniso_U_33
_atom_site_aniso_U_23
_atom_site_aniso_U_13
_atom_site_aniso_U_12
C1 0.0253(10) 0.0216(10) 0.0186(9) 0.0008(8) -0.0008(8) -0.0033(8)
C2 0.0269(11) 0.0230(10) 0.0253(10) -0.0015(8) -0.0019(9) -0.0035(9)
C3 0.0267(11) 0.0219(10) 0.0198(10) -0.0030(8) -0.0032(8) -0.0013(9)
C4 0.0262(11) 0.0245(11) 0.0230(10) -0.0066(8) -0.0077(9) -0.0008(9)
C5 0.0323(11) 0.0239(11) 0.0219(10) -0.0034(8) -0.0069(9) 0.0037(9)
C6 0.0375(12) 0.0231(11) 0.0186(9) -0.0047(8) -0.0041(9) -0.0017(9)
C7 0.0296(10) 0.0288(11) 0.0205(9) -0.0021(8) 0.0012(8) 0.0011(9)
C8 0.0295(11) 0.0238(11) 0.0200(9) -0.0041(8) -0.0002(9) 0.0018(9)
C9 0.0306(11) 0.0247(11) 0.0238(11) -0.0016(8) 0.0021(9) 0.0027(9)
C10 0.0269(10) 0.0167(10) 0.0235(10) 0.0017(8) -0.0001(9) -0.0020(8)
C11 0.0273(10) 0.0203(10) 0.0183(9) 0.0026(8) -0.0017(8) 0.0020(9)
C12 0.0289(11) 0.0273(11) 0.0219(10) 0.0033(8) -0.0004(9) 0.0022(9)
C13 0.0330(12) 0.0333(12) 0.0223(10) 0.0016(9) 0.0025(9) 0.0087(10)
C14 0.0382(12) 0.0226(10) 0.0269(11) -0.0013(9) -0.0102(10) 0.0017(10)
C15 0.0295(11) 0.0223(10) 0.0224(10) 0.0013(8) -0.0037(9) 0.0024(9)
C16 0.0456(14) 0.0291(12) 0.0297(11) 0.0028(10) 0.0012(11) 0.0007(10)
N1 0.0445(11) 0.0277(10) 0.0194(9) -0.0018(7) -0.0046(8) 0.0138(9)
O1 0.0257(8) 0.0311(8) 0.0305(8) -0.0029(6) -0.0027(7) 0.0036(7)
O2 0.0250(7) 0.0258(8) 0.0259(7) 0.0024(6) -0.0008(6) -0.0006(6)
O3 0.0621(12) 0.0419(10) 0.0276(8) -0.0169(8) -0.0103(8) 0.0231(10)

loop_
_atom_type_symbol
_atom_type_description
_atom_type_scat_dispersion_real
_atom_type_scat_dispersion_imag
_atom_type_scat_source
C C 0.0181 0.0091 'International Tables Vol C Tables 4.2.6.8 and 6.1.1.4'
H H 0.0000 0.0000 'International Tables Vol C Tables 4.2.6.8 and 6.1.1.4'
N N 0.0311 0.0180 'International Tables Vol C Tables 4.2.6.8 and 6.1.1.4'
O O 0.0492 0.0322 'International Tables Vol C Tables 4.2.6.8 and 6.1.1.4'

loop_
_geom_angle_atom_site_label_1
_geom_angle_atom_site_label_2
_geom_angle_atom_site_label_3
_geom_angle
C11 C1 C10 119.61(18)
C11 C1 C2 123.27(18)
C10 C1 C2 111.82(17)
C11 C1 C3 123.52(18)
C10 C1 C3 105.06(17)
C2 C1 C3 57.64(13)
C3 C2 C1 62.75(13)
C3 C2 H2A 117.5
C1 C2 H2A 117.5
C3 C2 H2B 117.5
C1 C2 H2B 117.5
H2A C2 H2B 114.6
C2 C3 C4 117.99(19)
C2 C3 C8 119.15(18)
C4 C3 C8 119.18(18)
C2 C3 C1 59.61(13)
C4 C3 C1 117.79(17)
C8 C3 C1 107.60(17)
O1 C4 C5 122.3(2)
O1 C4 C3 121.5(2)
C5 C4 C3 116.17(19)
C6 C5 C4 122.1(2)
C6 C5 H5 118.9
C4 C5 H5 118.9
C5 C6 C16 122.6(2)
C5 C6 C7 121.1(2)
C16 C6 C7 116.2(2)
C6 C7 C8 113.92(19)
C6 C7 H7A 108.8
C8 C7 H7A 108.8
C6 C7 H7B 108.8
C8 C7 H7B 108.8
H7A C7 H7B 107.7
C3 C8 C7 108.23(17)
C3 C8 C9 105.24(17)
C7 C8 C9 111.17(18)
C3 C8 H8 110.7
C7 C8 H8 110.7
C9 C8 H8 110.7
C10 C9 C8 105.06(17)
C10 C9 H9A 110.7
C8 C9 H9A 110.7
C10 C9 H9B 110.7
C8 C9 H9B 110.7
H9A C9 H9B 108.8
O2 C10 C1 124.42(19)
O2 C10 C9 126.34(19)
C1 C10 C9 109.24(18)
C12 C11 C15 117.10(19)
C12 C11 C1 123.31(19)
C15 C11 C1 119.57(19)
C13 C12 C11 120.3(2)
C13 C12 H12 119.8
C11 C12 H12 119.8
N1 C13 C12 121.3(2)
N1 C13 H13 119.3
C12 C13 H13 119.3
N1 C14 C15 120.4(2)
N1 C14 H14 119.8
C15 C14 H14 119.8
C14 C15 C11 121.0(2)
C14 C15 H15 119.5
C11 C15 H15 119.5
C6 C16 H16A 109.5
C6 C16 H16B 109.5
H16A C16 H16B 109.5
C6 C16 H16C 109.5
H16A C16 H16C 109.5
H16B C16 H16C 109.5
O3 N1 C13 120.7(2)
O3 N1 C14 119.6(2)
C13 N1 C14 119.73(18)

loop_
_geom_bond_atom_site_label_1
_geom_bond_atom_site_label_2
_geom_bond_distance
C1 C11 1.484(3)
C1 C10 1.498(3)
C1 C2 1.522(3)
C1 C3 1.568(3)
C2 C3 1.490(3)
C2 H2A 0.9900
C2 H2B 0.9900
C3 C4 1.495(3)
C3 C8 1.522(3)
C4 O1 1.217(3)
C4 C5 1.466(3)
C5 C6 1.341(3)
C5 H5 0.9500
C6 C16 1.494(3)
C6 C7 1.499(3)
C7 C8 1.527(3)
C7 H7A 0.9900
C7 H7B 0.9900
C8 C9 1.529(3)
C8 H8 1.0000
C9 C10 1.527(3)
C9 H9A 0.9900
C9 H9B 0.9900
C10 O2 1.211(3)
C11 C12 1.395(3)
C11 C15 1.397(3)
C12 C13 1.374(3)
C12 H12 0.9500
C13 N1 1.356(3)
C13 H13 0.9500
C14 N1 1.356(3)
C14 C15 1.378(3)
C14 H14 0.9500
C15 H15 0.9500
C16 H16A 0.9800
C16 H16B 0.9800
C16 H16C 0.9800
N1 O3 1.307(2)
